data_7103825
loop_
_publ_author_name
'Javier Ruiz'
'M Rosario Diaz'
'Santiago Garcia-granda'
'Roberto Quesada'
'Victor Riera'

_publ_section_title
;
P-C versus C-H bond cleavage in coordinated
bis(dimethylphosphino)methane: Controlled access to either phosphinite or
functionalized diphosphine complexes
;
_journal_name_full 'Chemical communications (Cambridge, England)'
_journal_paper_doi 10.1039/b305316d
_journal_year 2003
_chemical_formula_moiety 'C13 H24 Mn N O4 P2, H2 O'
_chemical_formula_sum 'C13 H26 Mn N O5 P2'
_chemical_formula_weight 393.23
_space_group_IT_number 2
_symmetry_cell_setting triclinic
_symmetry_space_group_name_Hall '-P 1'
_symmetry_space_group_name_H-M 'P -1'
_atom_sites_solution_hydrogens geom
_atom_sites_solution_primary direct
_atom_sites_solution_secondary difmap
_audit_creation_method SHELXL-97
_cell_angle_alpha 108.43(8)
_cell_angle_beta 98.34(10)
_cell_angle_gamma 98.58(7)
_cell_formula_units_Z 4
_cell_length_a 10.526(2)
_cell_length_b 14.563(10)
_cell_length_c 14.59(3)
_cell_measurement_reflns_used 25
_cell_measurement_temperature 293(2)
_cell_measurement_theta_max 18
_cell_measurement_theta_min 15
_cell_volume 2054(5)
_computing_cell_refinement 'CRYSDA (Beurskens et al, 1992)'
_computing_data_collection
;
Nonius CAD-4 Diffractometer Control Software. Data collection with profile
analysis over all refelctions (Lehmen and Larsen, 1974; Grant and Gable,
1978)
;
_computing_data_reduction 'THE REFLEX (local program)'
_computing_molecular_graphics
;
EUCLID (Speck, 1982)
;
_computing_publication_material
;
All calculations are made at the University of Oviedo on the Scientific
Computer Centre and X-Ray group compututers.
;
_computing_structure_refinement
;
Anisotropic least-square carried out with  SHELXS-97 (Sheldrick, 1997)
Geometric calculations made with PARST (Nardelli, 1983)
;
_computing_structure_solution
;
Direct Methods using SHELXS97 (Sheldrick,1997)
;
_diffrn_ambient_temperature 293(2)
_diffrn_measured_fraction_theta_full 0.998
_diffrn_measured_fraction_theta_max 0.998
_diffrn_measurement_device_type 'Enraf-Nonius CAD4'
_diffrn_measurement_method \w-2\q
_diffrn_radiation_monochromator graphite
_diffrn_radiation_source 'fine-focus sealed tube'
_diffrn_radiation_type MoK\a
_diffrn_radiation_wavelength 0.71073
_diffrn_reflns_av_R_equivalents 0.0314
_diffrn_reflns_av_sigmaI/netI 0.0553
_diffrn_reflns_limit_h_max 12
_diffrn_reflns_limit_h_min -12
_diffrn_reflns_limit_k_max 17
_diffrn_reflns_limit_k_min -17
_diffrn_reflns_limit_l_max 17
_diffrn_reflns_limit_l_min 0
_diffrn_reflns_number 8009
_diffrn_reflns_theta_full 25.97
_diffrn_reflns_theta_max 25.97
_diffrn_reflns_theta_min 1.50
_diffrn_standards_decay_% 28.02
_diffrn_standards_interval_count 200
_diffrn_standards_interval_time 60
_diffrn_standards_number 3
_exptl_absorpt_coefficient_mu 0.816
_exptl_absorpt_correction_T_max 0.847
_exptl_absorpt_correction_T_min 0.675
_exptl_absorpt_correction_type empirical
_exptl_absorpt_process_details
;
XABS2(Parkin, Moezzi and Hope, 1995)
;
_exptl_crystal_colour Colourless
_exptl_crystal_density_diffrn 1.272
_exptl_crystal_density_method 'not measured'
_exptl_crystal_description Prismatic
_exptl_crystal_F_000 824
_exptl_crystal_size_max 0.46
_exptl_crystal_size_mid 0.46
_exptl_crystal_size_min 0.20
_refine_diff_density_max 0.501
_refine_diff_density_min -0.524
_refine_diff_density_rms 0.059
_refine_ls_extinction_method none
_refine_ls_goodness_of_fit_ref 1.029
_refine_ls_hydrogen_treatment mixed
_refine_ls_matrix_type full
_refine_ls_number_parameters 411
_refine_ls_number_reflns 8009
_refine_ls_number_restraints 0
_refine_ls_restrained_S_all 1.029
_refine_ls_R_factor_all 0.1052
_refine_ls_R_factor_gt 0.0438
_refine_ls_shift/su_max 0.001
_refine_ls_shift/su_mean 0.000
_refine_ls_structure_factor_coef Fsqd
_refine_ls_weighting_details 'calc w=1/[\s^2^(Fo^2^)+(0.0612P)^2^+1.0546P] where P=(Fo^2^+2Fc^2^)/3'
_refine_ls_weighting_scheme calc
_refine_ls_wR_factor_gt 0.1103
_refine_ls_wR_factor_ref 0.1344
_reflns_number_gt 4710
_reflns_number_total 8009
_reflns_threshold_expression >2sigma(I)
_cod_data_source_file b305316d.txt
_cod_data_source_block 2a
_cod_depositor_comments
;
 Replacing data name '_geom_contact_atom_site_label_1' with
 '_geom_hbond_atom_site_label_A' to match all the other data items
 within the loop.

 Antanas Vaitkus,
 2017-03-06

The following automatic conversions were performed:
'_symmetry_cell_setting' value 'Triclinic' changed to 'triclinic'
according to '/home/saulius/struct/CIF-dictionaries/cif_core.dic'
dictionary named 'cif_core.dic' version 2.4.1 from 2010-06-29.

Automatic conversion script
Id: cif_fix_enum 1527 2010-12-29 10:47:43Z saulius 

The following automatic conversions were performed:
data name '_geom_bond_atom_site_label_D' replaced with
'_geom_hbond_atom_site_label_D' as specified in the replacement file
'/home/antanas/src/cod-tools/trunk/data/replacement-values/replacement_tags.lst'.

data
name '_geom_bond_atom_site_label_H' replaced with
'_geom_hbond_atom_site_label_H' as specified in the replacement file
'/home/antanas/src/cod-tools/trunk/data/replacement-values/replacement_tags.lst'.

data
name '_geom_bond_distance_DH' replaced with '_geom_hbond_distance_DH'
as specified in the replacement file
'/home/antanas/src/cod-tools/trunk/data/replacement-values/replacement_tags.lst'.

data
name '_geom_contact_distance_HA' replaced with
'_geom_hbond_distance_HA' as specified in the replacement file
'/home/antanas/src/cod-tools/trunk/data/replacement-values/replacement_tags.lst'.

data
name '_geom_contact_distance_DA' replaced with
'_geom_hbond_distance_DA' as specified in the replacement file
'/home/antanas/src/cod-tools/trunk/data/replacement-values/replacement_tags.lst'.

data
name '_geom_angle_DHA' replaced with '_geom_hbond_angle_DHA' as
specified in the replacement file
'/home/antanas/src/cod-tools/trunk/data/replacement-values/replacement_tags.lst'.

data
name '_geom_contact_site_symmetry_A' replaced with
'_geom_hbond_site_symmetry_A' as specified in the replacement file
'/home/antanas/src/cod-tools/trunk/data/replacement-values/replacement_tags.lst'.

Automatic conversion script
Id: cif_correct_tags 5005 2017-03-03 11:38:54Z antanas 
;
_cod_original_sg_symbol_H-M P-1
_cod_database_code 7103825

loop_
_symmetry_equiv_pos_as_xyz
'x, y, z'
'-x, -y, -z'

loop_
_atom_site_label
_atom_site_type_symbol
_atom_site_fract_x
_atom_site_fract_y
_atom_site_fract_z
_atom_site_U_iso_or_equiv
_atom_site_adp_type
_atom_site_occupancy
_atom_site_symmetry_multiplicity
_atom_site_calc_flag
_atom_site_refinement_flags
_atom_site_disorder_assembly
_atom_site_disorder_group
Mn1 Mn 0.25368(5) -0.01001(4) 0.73467(4) 0.04378(16) Uani 1 1 d . . .
P1 P 0.31050(10) -0.09155(7) 0.58652(7) 0.0498(2) Uani 1 1 d . . .
P2 P 0.29165(10) 0.13873(7) 0.70182(7) 0.0499(2) Uani 1 1 d . . .
O1 O 0.3891(3) 0.14873(19) 0.6363(2) 0.0657(7) Uani 1 1 d . . .
O2 O 0.2275(4) -0.1921(3) 0.7855(3) 0.1092(13) Uani 1 1 d . . .
O3 O 0.1595(4) 0.0927(2) 0.9126(2) 0.0861(10) Uani 1 1 d . . .
O4 O -0.0199(3) -0.0620(3) 0.6233(3) 0.0959(11) Uani 1 1 d . . .
N1 N 0.5454(3) 0.0591(2) 0.8373(2) 0.0593(8) Uani 1 1 d . . .
C1 C 0.2376(4) -0.0666(3) 0.4788(3) 0.0666(12) Uani 1 1 d . . .
H1A H 0.1442 -0.0759 0.4733 0.100 Uiso 1 1 calc R . .
H1B H 0.2571 -0.1111 0.4208 0.100 Uiso 1 1 calc R . .
H1C H 0.2728 0.0003 0.4854 0.100 Uiso 1 1 calc R . .
C2 C 0.4835(4) -0.0718(4) 0.5846(3) 0.0709(12) Uani 1 1 d . . .
H2A H 0.5310 -0.0836 0.6397 0.106 Uiso 1 1 calc R . .
H2B H 0.5143 -0.0049 0.5887 0.106 Uiso 1 1 calc R . .
H2C H 0.4971 -0.1166 0.5242 0.106 Uiso 1 1 calc R . .
C3 C 0.2618(6) -0.2256(3) 0.5465(4) 0.0969(18) Uani 1 1 d . . .
H3A H 0.2955 -0.2479 0.5987 0.145 Uiso 1 1 calc R . .
H3B H 0.2965 -0.2549 0.4894 0.145 Uiso 1 1 calc R . .
H3C H 0.1678 -0.2448 0.5304 0.145 Uiso 1 1 calc R . .
C4 C 0.3465(5) 0.2447(3) 0.8162(3) 0.0690(12) Uani 1 1 d . . .
H4A H 0.4279 0.2394 0.8515 0.104 Uiso 1 1 calc R . .
H4B H 0.2815 0.2459 0.8562 0.104 Uiso 1 1 calc R . .
H4C H 0.3591 0.3046 0.8012 0.104 Uiso 1 1 calc R . .
C5 C 0.1401(5) 0.1662(4) 0.6495(5) 0.0988(18) Uani 1 1 d . . .
H5A H 0.1007 0.1150 0.5873 0.148 Uiso 1 1 calc R . .
H5B H 0.1591 0.2286 0.6398 0.148 Uiso 1 1 calc R . .
H5C H 0.0806 0.1694 0.6939 0.148 Uiso 1 1 calc R . .
C6 C 0.4364(4) 0.0325(3) 0.7982(3) 0.0481(9) Uani 1 1 d . . .
C7 C 0.2378(4) -0.1221(3) 0.7642(3) 0.0637(11) Uani 1 1 d . . .
C8 C 0.1999(4) 0.0549(3) 0.8451(3) 0.0569(10) Uani 1 1 d . . .
C9 C 0.0873(4) -0.0420(3) 0.6665(3) 0.0603(10) Uani 1 1 d . . .
C10 C 0.6819(4) 0.0924(3) 0.8902(3) 0.0672(12) Uani 1 1 d . . .
C11 C 0.7004(5) 0.1986(4) 0.9547(5) 0.111(2) Uani 1 1 d . . .
H11A H 0.6444 0.2036 1.0017 0.167 Uiso 1 1 calc R . .
H11B H 0.6784 0.2373 0.9146 0.167 Uiso 1 1 calc R . .
H11C H 0.7903 0.2229 0.9891 0.167 Uiso 1 1 calc R . .
C12 C 0.7682(5) 0.0840(6) 0.8163(5) 0.131(3) Uani 1 1 d . . .
H12A H 0.7560 0.0159 0.7753 0.197 Uiso 1 1 calc R . .
H12B H 0.8583 0.1082 0.8501 0.197 Uiso 1 1 calc R . .
H12C H 0.7458 0.1224 0.7760 0.197 Uiso 1 1 calc R . .
C13 C 0.7047(6) 0.0250(5) 0.9495(5) 0.148(3) Uani 1 1 d . . .
H13A H 0.6931 -0.0418 0.9053 0.222 Uiso 1 1 calc R . .
H13B H 0.6430 0.0279 0.9922 0.222 Uiso 1 1 calc R . .
H13C H 0.7924 0.0463 0.9884 0.222 Uiso 1 1 calc R . .
Mn1' Mn 0.18646(5) 0.32471(4) 0.15534(4) 0.04879(17) Uani 1 1 d . . .
P1' P 0.28062(12) 0.34663(9) 0.31733(9) 0.0664(3) Uani 1 1 d . . .
P2' P 0.30004(14) 0.48160(9) 0.17081(9) 0.0763(4) Uani 1 1 d . . .
O1' O 0.3615(4) 0.5517(3) 0.2726(3) 0.1148(14) Uani 1 1 d . . .
O2' O 0.0669(3) 0.3031(3) -0.0484(2) 0.0907(11) Uani 1 1 d . . .
O3' O 0.4116(3) 0.2412(3) 0.0936(3) 0.1120(14) Uani 1 1 d . . .
O4' O 0.0311(3) 0.1275(2) 0.1271(3) 0.0939(11) Uani 1 1 d . . .
N1' N -0.0225(4) 0.4345(3) 0.2357(3) 0.0687(10) Uani 1 1 d . . .
C1' C 0.4576(6) 0.3702(6) 0.3498(5) 0.134(3) Uani 1 1 d . . .
H1D H 0.4893 0.3208 0.3031 0.201 Uiso 1 1 calc R . .
H1E H 0.4840 0.3679 0.4147 0.201 Uiso 1 1 calc R . .
H1F H 0.4934 0.4345 0.3489 0.201 Uiso 1 1 calc R . .
C2' C 0.2495(7) 0.4464(5) 0.4152(4) 0.137(3) Uani 1 1 d . . .
H2D H 0.2725 0.5074 0.4033 0.205 Uiso 1 1 calc R . .
H2E H 0.3013 0.4510 0.4769 0.205 Uiso 1 1 calc R . .
H2F H 0.1581 0.4343 0.4177 0.205 Uiso 1 1 calc R . .
C3' C 0.2330(10) 0.2417(6) 0.3540(5) 0.227(6) Uani 1 1 d . . .
H3D H 0.2465 0.1831 0.3063 0.340 Uiso 1 1 calc R . .
H3E H 0.1419 0.2342 0.3577 0.340 Uiso 1 1 calc R . .
H3F H 0.2851 0.2519 0.4174 0.340 Uiso 1 1 calc R . .
C4' C 0.4189(8) 0.4750(5) 0.0937(6) 0.175(4) Uani 1 1 d . . .
H4D H 0.4850 0.4428 0.1144 0.263 Uiso 1 1 calc R . .
H4E H 0.4591 0.5407 0.0992 0.263 Uiso 1 1 calc R . .
H4F H 0.3764 0.4382 0.0264 0.263 Uiso 1 1 calc R . .
C5' C 0.1906(7) 0.5454(4) 0.1129(5) 0.143(3) Uani 1 1 d . . .
H5D H 0.1196 0.5557 0.1470 0.215 Uiso 1 1 calc R . .
H5E H 0.1559 0.5055 0.0449 0.215 Uiso 1 1 calc R . .
H5F H 0.2395 0.6082 0.1168 0.215 Uiso 1 1 calc R . .
C6' C 0.0559(4) 0.3931(3) 0.2064(3) 0.0572(10) Uani 1 1 d . . .
C7' C 0.1132(4) 0.3118(3) 0.0293(3) 0.0613(10) Uani 1 1 d . . .
C8' C 0.3242(4) 0.2734(3) 0.1173(3) 0.0696(12) Uani 1 1 d . . .
C9' C 0.0913(4) 0.2044(3) 0.1398(3) 0.0595(10) Uani 1 1 d . . .
C10' C -0.1174(6) 0.4935(4) 0.2729(4) 0.0878(16) Uani 1 1 d . . .
C11' C -0.0407(9) 0.5848(6) 0.3565(7) 0.193(4) Uani 1 1 d . . .
H11D H 0.0050 0.5656 0.4072 0.290 Uiso 1 1 calc R . .
H11E H -0.0998 0.6252 0.3833 0.290 Uiso 1 1 calc R . .
H11F H 0.0216 0.6215 0.3324 0.290 Uiso 1 1 calc R . .
C12' C -0.1857(10) 0.5174(9) 0.1937(6) 0.239(6) Uani 1 1 d . . .
H12D H -0.1236 0.5526 0.1681 0.359 Uiso 1 1 calc R . .
H12E H -0.2461 0.5580 0.2178 0.359 Uiso 1 1 calc R . .
H12F H -0.2332 0.4575 0.1422 0.359 Uiso 1 1 calc R . .
C13' C -0.2031(9) 0.4379(6) 0.3183(8) 0.209(5) Uani 1 1 d . . .
H13D H -0.1502 0.4248 0.3702 0.314 Uiso 1 1 calc R . .
H13E H -0.2505 0.3764 0.2690 0.314 Uiso 1 1 calc R . .
H13F H -0.2642 0.4764 0.3449 0.314 Uiso 1 1 calc R . .
O5 O 0.6078(5) 0.6577(4) 0.3928(4) 0.1203(17) Uani 1 1 d . . .
H51 H 0.538(6) 0.693(5) 0.421(5) 0.119(17) Uiso 1 1 d . . .
H52 H 0.536(6) 0.617(5) 0.356(5) 0.119(17) Uiso 1 1 d . . .
O6 O 0.3517(4) 0.7559(3) 0.3057(4) 0.1151(15) Uani 1 1 d . . .
H61 H 0.466(8) 0.787(6) 0.339(6) 0.20(2) Uiso 1 1 d . . .
H62 H 0.360(8) 0.694(6) 0.322(6) 0.20(2) Uiso 1 1 d . . .

loop_
_atom_site_aniso_label
_atom_site_aniso_U_11
_atom_site_aniso_U_22
_atom_site_aniso_U_33
_atom_site_aniso_U_23
_atom_site_aniso_U_13
_atom_site_aniso_U_12
Mn1 0.0472(3) 0.0388(3) 0.0430(3) 0.0145(2) 0.0050(2) 0.0054(2)
P1 0.0555(6) 0.0431(5) 0.0451(5) 0.0112(4) 0.0063(4) 0.0054(4)
P2 0.0526(6) 0.0392(5) 0.0546(6) 0.0178(4) -0.0008(5) 0.0076(4)
O1 0.0794(19) 0.0494(16) 0.0642(17) 0.0215(13) 0.0153(15) -0.0035(14)
O2 0.181(4) 0.063(2) 0.108(3) 0.051(2) 0.054(3) 0.030(2)
O3 0.118(3) 0.075(2) 0.070(2) 0.0161(17) 0.042(2) 0.029(2)
O4 0.0508(19) 0.118(3) 0.103(3) 0.040(2) -0.0080(18) -0.0108(18)
N1 0.054(2) 0.058(2) 0.061(2) 0.0220(17) -0.0056(17) 0.0091(16)
C1 0.059(3) 0.088(3) 0.045(2) 0.018(2) 0.0010(19) 0.015(2)
C2 0.059(3) 0.095(3) 0.060(3) 0.022(2) 0.013(2) 0.027(2)
C3 0.154(5) 0.040(2) 0.085(3) 0.006(2) 0.040(3) 0.003(3)
C4 0.086(3) 0.039(2) 0.071(3) 0.009(2) 0.010(2) 0.007(2)
C5 0.079(3) 0.073(3) 0.146(5) 0.052(3) -0.015(3) 0.023(3)
C6 0.059(2) 0.043(2) 0.042(2) 0.0165(16) 0.0033(18) 0.0136(18)
C7 0.088(3) 0.050(2) 0.061(3) 0.023(2) 0.025(2) 0.019(2)
C8 0.063(3) 0.051(2) 0.057(2) 0.019(2) 0.014(2) 0.0113(19)
C9 0.060(3) 0.057(2) 0.058(2) 0.020(2) 0.008(2) 0.000(2)
C10 0.053(2) 0.074(3) 0.065(3) 0.024(2) -0.015(2) 0.009(2)
C11 0.082(4) 0.085(4) 0.127(5) 0.006(4) -0.015(3) -0.004(3)
C12 0.063(3) 0.186(7) 0.113(5) 0.022(5) 0.007(3) 0.007(4)
C13 0.113(5) 0.141(6) 0.179(7) 0.100(6) -0.068(5) -0.010(4)
Mn1' 0.0449(3) 0.0430(3) 0.0535(3) 0.0113(3) 0.0131(3) 0.0029(2)
P1' 0.0682(7) 0.0647(7) 0.0631(7) 0.0269(6) 0.0048(6) 0.0021(6)
P2' 0.0956(9) 0.0564(7) 0.0633(7) 0.0188(6) 0.0140(7) -0.0183(6)
O1' 0.165(4) 0.062(2) 0.079(2) 0.0186(18) -0.018(2) -0.035(2)
O2' 0.096(3) 0.107(3) 0.054(2) 0.0180(18) -0.0018(18) 0.014(2)
O3' 0.064(2) 0.135(3) 0.132(3) 0.024(3) 0.041(2) 0.034(2)
O4' 0.076(2) 0.059(2) 0.134(3) 0.026(2) 0.024(2) -0.0110(17)
N1' 0.086(3) 0.060(2) 0.068(2) 0.0206(18) 0.027(2) 0.034(2)
C1' 0.087(4) 0.192(8) 0.109(5) 0.044(5) -0.008(4) 0.033(5)
C2' 0.170(7) 0.183(7) 0.054(3) 0.019(4) 0.021(4) 0.078(6)
C3' 0.321(13) 0.171(8) 0.135(6) 0.119(6) -0.092(7) -0.121(8)
C4' 0.186(8) 0.129(6) 0.183(7) 0.020(5) 0.123(7) -0.058(5)
C5' 0.193(7) 0.083(4) 0.145(6) 0.077(4) -0.028(5) -0.019(4)
C6' 0.073(3) 0.042(2) 0.057(2) 0.0160(18) 0.017(2) 0.012(2)
C7' 0.056(2) 0.059(3) 0.060(3) 0.010(2) 0.011(2) 0.0074(19)
C8' 0.055(3) 0.078(3) 0.069(3) 0.017(2) 0.019(2) 0.007(2)
C9' 0.045(2) 0.053(2) 0.075(3) 0.017(2) 0.015(2) 0.0069(19)
C10' 0.112(4) 0.073(3) 0.095(4) 0.026(3) 0.042(3) 0.058(3)
C11' 0.215(10) 0.114(6) 0.204(9) -0.025(6) 0.031(7) 0.082(6)
C12' 0.286(12) 0.375(16) 0.141(7) 0.102(9) 0.063(8) 0.276(13)
C13' 0.246(10) 0.144(7) 0.338(14) 0.113(8) 0.236(11) 0.107(7)
O5 0.114(4) 0.103(3) 0.134(4) 0.064(3) -0.026(3) -0.007(2)
O6 0.097(3) 0.081(3) 0.146(4) 0.009(3) 0.023(3) 0.023(2)

loop_
_atom_type_symbol
_atom_type_description
_atom_type_scat_dispersion_real
_atom_type_scat_dispersion_imag
_atom_type_scat_source
C C 0.0033 0.0016 'International Tables Vol C Tables 4.2.6.8 and 6.1.1.4'
H H 0.0000 0.0000 'International Tables Vol C Tables 4.2.6.8 and 6.1.1.4'
Mn Mn 0.3368 0.7283 'International Tables Vol C Tables 4.2.6.8 and 6.1.1.4'
N N 0.0061 0.0033 'International Tables Vol C Tables 4.2.6.8 and 6.1.1.4'
O O 0.0106 0.0060 'International Tables Vol C Tables 4.2.6.8 and 6.1.1.4'
P P 0.1023 0.0942 'International Tables Vol C Tables 4.2.6.8 and 6.1.1.4'

loop_
_geom_angle_atom_site_label_1
_geom_angle_atom_site_label_2
_geom_angle_atom_site_label_3
_geom_angle
_geom_angle_site_symmetry_1
_geom_angle_site_symmetry_3
_geom_angle_publ_flag
C9 Mn1 C7 93.1(2) . . ?
C9 Mn1 C8 89.7(2) . . ?
C7 Mn1 C8 91.6(2) . . ?
C9 Mn1 C6 173.59(17) . . ?
C7 Mn1 C6 92.5(2) . . ?
C8 Mn1 C6 93.2(2) . . ?
C9 Mn1 P1 86.80(18) . . ?
C7 Mn1 P1 90.29(17) . . ?
C8 Mn1 P1 176.11(13) . . ?
C6 Mn1 P1 90.12(16) . . ?
C9 Mn1 P2 91.26(16) . . ?
C7 Mn1 P2 175.58(15) . . ?
C8 Mn1 P2 88.87(16) . . ?
C6 Mn1 P2 83.09(14) . . ?
P1 Mn1 P2 89.51(11) . . ?
C2 P1 C1 103.4(2) . . ?
C2 P1 C3 103.0(3) . . ?
C1 P1 C3 101.9(3) . . ?
C2 P1 Mn1 116.38(18) . . ?
C1 P1 Mn1 116.68(18) . . ?
C3 P1 Mn1 113.60(19) . . ?
O1 P2 C5 107.4(3) . . ?
O1 P2 C4 106.9(2) . . ?
C5 P2 C4 101.0(3) . . ?
O1 P2 Mn1 117.39(13) . . ?
C5 P2 Mn1 111.96(19) . . ?
C4 P2 Mn1 110.88(19) . . ?
C6 N1 C10 177.8(4) . . ?
P1 C1 H1A 109.5 . . ?
P1 C1 H1B 109.5 . . ?
H1A C1 H1B 109.5 . . ?
P1 C1 H1C 109.5 . . ?
H1A C1 H1C 109.5 . . ?
H1B C1 H1C 109.5 . . ?
P1 C2 H2A 109.5 . . ?
P1 C2 H2B 109.5 . . ?
H2A C2 H2B 109.5 . . ?
P1 C2 H2C 109.5 . . ?
H2A C2 H2C 109.5 . . ?
H2B C2 H2C 109.5 . . ?
P1 C3 H3A 109.5 . . ?
P1 C3 H3B 109.5 . . ?
H3A C3 H3B 109.5 . . ?
P1 C3 H3C 109.5 . . ?
H3A C3 H3C 109.5 . . ?
H3B C3 H3C 109.5 . . ?
P2 C4 H4A 109.5 . . ?
P2 C4 H4B 109.5 . . ?
H4A C4 H4B 109.5 . . ?
P2 C4 H4C 109.5 . . ?
H4A C4 H4C 109.5 . . ?
H4B C4 H4C 109.5 . . ?
P2 C5 H5A 109.5 . . ?
P2 C5 H5B 109.5 . . ?
H5A C5 H5B 109.5 . . ?
P2 C5 H5C 109.5 . . ?
H5A C5 H5C 109.5 . . ?
H5B C5 H5C 109.5 . . ?
N1 C6 Mn1 179.0(4) . . ?
O2 C7 Mn1 178.2(4) . . ?
O3 C8 Mn1 176.3(4) . . ?
O4 C9 Mn1 179.4(5) . . ?
N1 C10 C12 108.5(4) . . ?
N1 C10 C11 107.9(4) . . ?
C12 C10 C11 109.9(5) . . ?
N1 C10 C13 106.4(4) . . ?
C12 C10 C13 111.5(5) . . ?
C11 C10 C13 112.5(5) . . ?
C10 C11 H11A 109.5 . . ?
C10 C11 H11B 109.5 . . ?
H11A C11 H11B 109.5 . . ?
C10 C11 H11C 109.5 . . ?
H11A C11 H11C 109.5 . . ?
H11B C11 H11C 109.5 . . ?
C10 C12 H12A 109.5 . . ?
C10 C12 H12B 109.5 . . ?
H12A C12 H12B 109.5 . . ?
C10 C12 H12C 109.5 . . ?
H12A C12 H12C 109.5 . . ?
H12B C12 H12C 109.5 . . ?
C10 C13 H13A 109.5 . . ?
C10 C13 H13B 109.5 . . ?
H13A C13 H13B 109.5 . . ?
C10 C13 H13C 109.5 . . ?
H13A C13 H13C 109.5 . . ?
H13B C13 H13C 109.5 . . ?
C8' Mn1' C9' 92.5(2) . . ?
C8' Mn1' C7' 92.5(2) . . ?
C9' Mn1' C7' 90.6(2) . . ?
C8' Mn1' C6' 172.96(19) . . ?
C9' Mn1' C6' 93.28(18) . . ?
C7' Mn1' C6' 91.4(2) . . ?
C8' Mn1' P1' 88.28(18) . . ?
C9' Mn1' P1' 90.98(18) . . ?
C7' Mn1' P1' 178.17(14) . . ?
C6' Mn1' P1' 87.68(16) . . ?
C8' Mn1' P2' 89.42(16) . . ?
C9' Mn1' P2' 177.07(14) . . ?
C7' Mn1' P2' 87.11(17) . . ?
C6' Mn1' P2' 84.92(14) . . ?
P1' Mn1' P2' 91.25(11) . . ?
C2' P1' C3' 102.2(4) . . ?
C2' P1' C1' 99.9(4) . . ?
C3' P1' C1' 102.3(4) . . ?
C2' P1' Mn1' 118.5(2) . . ?
C3' P1' Mn1' 114.1(2) . . ?
C1' P1' Mn1' 117.2(2) . . ?
O1' P2' C4' 109.5(3) . . ?
O1' P2' C5' 106.8(3) . . ?
C4' P2' C5' 98.7(4) . . ?
O1' P2' Mn1' 117.47(19) . . ?
C4' P2' Mn1' 112.2(2) . . ?
C5' P2' Mn1' 110.4(2) . . ?
C6' N1' C10' 176.1(5) . . ?
P1' C1' H1D 109.5 . . ?
P1' C1' H1E 109.5 . . ?
H1D C1' H1E 109.5 . . ?
P1' C1' H1F 109.5 . . ?
H1D C1' H1F 109.5 . . ?
H1E C1' H1F 109.5 . . ?
P1' C2' H2D 109.5 . . ?
P1' C2' H2E 109.5 . . ?
H2D C2' H2E 109.5 . . ?
P1' C2' H2F 109.5 . . ?
H2D C2' H2F 109.5 . . ?
H2E C2' H2F 109.5 . . ?
P1' C3' H3D 109.5 . . ?
P1' C3' H3E 109.5 . . ?
H3D C3' H3E 109.5 . . ?
P1' C3' H3F 109.5 . . ?
H3D C3' H3F 109.5 . . ?
H3E C3' H3F 109.5 . . ?
P2' C4' H4D 109.5 . . ?
P2' C4' H4E 109.5 . . ?
H4D C4' H4E 109.5 . . ?
P2' C4' H4F 109.5 . . ?
H4D C4' H4F 109.5 . . ?
H4E C4' H4F 109.5 . . ?
P2' C5' H5D 109.5 . . ?
P2' C5' H5E 109.5 . . ?
H5D C5' H5E 109.5 . . ?
P2' C5' H5F 109.5 . . ?
H5D C5' H5F 109.5 . . ?
H5E C5' H5F 109.5 . . ?
N1' C6' Mn1' 178.9(4) . . ?
O2' C7' Mn1' 179.2(4) . . ?
O3' C8' Mn1' 179.8(6) . . ?
O4' C9' Mn1' 178.0(4) . . ?
C12' C10' N1' 108.8(5) . . ?
C12' C10' C13' 114.6(8) . . ?
N1' C10' C13' 108.4(5) . . ?
C12' C10' C11' 112.1(7) . . ?
N1' C10' C11' 107.0(5) . . ?
C13' C10' C11' 105.7(7) . . ?
C10' C11' H11D 109.5 . . ?
C10' C11' H11E 109.5 . . ?
H11D C11' H11E 109.5 . . ?
C10' C11' H11F 109.5 . . ?
H11D C11' H11F 109.5 . . ?
H11E C11' H11F 109.5 . . ?
C10' C12' H12D 109.5 . . ?
C10' C12' H12E 109.5 . . ?
H12D C12' H12E 109.5 . . ?
C10' C12' H12F 109.5 . . ?
H12D C12' H12F 109.5 . . ?
H12E C12' H12F 109.5 . . ?
C10' C13' H13D 109.5 . . ?
C10' C13' H13E 109.5 . . ?
H13D C13' H13E 109.5 . . ?
C10' C13' H13F 109.5 . . ?
H13D C13' H13F 109.5 . . ?
H13E C13' H13F 109.5 . . ?
H51 O5 H52 79(5) . . ?
H61 O6 H62 89(6) . . ?

loop_
_geom_bond_atom_site_label_1
_geom_bond_atom_site_label_2
_geom_bond_distance
_geom_bond_site_symmetry_2
_geom_bond_publ_flag
Mn1 C9 1.797(5) . ?
Mn1 C7 1.807(4) . ?
Mn1 C8 1.808(5) . ?
Mn1 C6 1.925(4) . ?
Mn1 P1 2.325(4) . ?
Mn1 P2 2.353(5) . ?
P1 C2 1.806(4) . ?
P1 C1 1.812(5) . ?
P1 C3 1.819(5) . ?
P2 O1 1.522(3) . ?
P2 C5 1.821(5) . ?
P2 C4 1.823(5) . ?
O2 C7 1.151(5) . ?
O3 C8 1.141(5) . ?
O4 C9 1.156(5) . ?
N1 C6 1.154(5) . ?
N1 C10 1.458(5) . ?
C1 H1A 0.9600 . ?
C1 H1B 0.9600 . ?
C1 H1C 0.9600 . ?
C2 H2A 0.9600 . ?
C2 H2B 0.9600 . ?
C2 H2C 0.9600 . ?
C3 H3A 0.9600 . ?
C3 H3B 0.9600 . ?
C3 H3C 0.9600 . ?
C4 H4A 0.9600 . ?
C4 H4B 0.9600 . ?
C4 H4C 0.9600 . ?
C5 H5A 0.9600 . ?
C5 H5B 0.9600 . ?
C5 H5C 0.9600 . ?
C10 C12 1.496(8) . ?
C10 C11 1.501(7) . ?
C10 C13 1.521(7) . ?
C11 H11A 0.9600 . ?
C11 H11B 0.9600 . ?
C11 H11C 0.9600 . ?
C12 H12A 0.9600 . ?
C12 H12B 0.9600 . ?
C12 H12C 0.9600 . ?
C13 H13A 0.9600 . ?
C13 H13B 0.9600 . ?
C13 H13C 0.9600 . ?
Mn1' C8' 1.807(5) . ?
Mn1' C9' 1.812(4) . ?
Mn1' C7' 1.827(6) . ?
Mn1' C6' 1.916(5) . ?
Mn1' P1' 2.328(5) . ?
Mn1' P2' 2.341(5) . ?
P1' C2' 1.795(6) . ?
P1' C3' 1.799(6) . ?
P1' C1' 1.806(6) . ?
P2' O1' 1.494(4) . ?
P2' C4' 1.793(6) . ?
P2' C5' 1.855(6) . ?
O2' C7' 1.127(5) . ?
O3' C8' 1.142(5) . ?
O4' C9' 1.147(5) . ?
N1' C6' 1.147(5) . ?
N1' C10' 1.466(6) . ?
C1' H1D 0.9600 . ?
C1' H1E 0.9600 . ?
C1' H1F 0.9600 . ?
C2' H2D 0.9600 . ?
C2' H2E 0.9600 . ?
C2' H2F 0.9600 . ?
C3' H3D 0.9600 . ?
C3' H3E 0.9600 . ?
C3' H3F 0.9600 . ?
C4' H4D 0.9600 . ?
C4' H4E 0.9600 . ?
C4' H4F 0.9600 . ?
C5' H5D 0.9600 . ?
C5' H5E 0.9600 . ?
C5' H5F 0.9600 . ?
C10' C12' 1.436(9) . ?
C10' C13' 1.484(9) . ?
C10' C11' 1.508(9) . ?
C11' H11D 0.9600 . ?
C11' H11E 0.9600 . ?
C11' H11F 0.9600 . ?
C12' H12D 0.9600 . ?
C12' H12E 0.9600 . ?
C12' H12F 0.9600 . ?
C13' H13D 0.9600 . ?
C13' H13E 0.9600 . ?
C13' H13F 0.9600 . ?
O5 H51 1.03(6) . ?
O5 H52 0.87(6) . ?
O6 H61 1.19(8) . ?
O6 H62 1.01(8) . ?

loop_
_geom_hbond_atom_site_label_D
_geom_hbond_atom_site_label_H
_geom_hbond_atom_site_label_A
_geom_hbond_distance_DH
_geom_hbond_distance_HA
_geom_hbond_distance_DA
_geom_hbond_angle_DHA
_geom_hbond_site_symmetry_A
O5 H51 O1' 0.97(6) 2.810(7) 2.80(5) 81.(4) 1_555
O5 H51 O6 0.97(6) 3.483(8) 2.83(7) 125.(4) 1_555
O5 H52 O1' 0.97(4) 2.810(7) 1.98(5) 142.(4) 1_555
O6 H61 O5 0.98(3) 3.483(8) 2.97(7) 113.(3) 1_555
O6 H62 O1' 0.98(6) 2.875(6) 1.96(5) 154.(5) 1_555
O6 H62 O5 0.98(6) 3.483(8) 2.98(7) 113.(4) 1_555
O6 H61 O1 0.98(3) 2.746(5) 1.77(3) 170.(3) 1_555
O5 H51 O1 0.97(6) 2.975(6) 2.58(7) 104.(4) 1_555

loop_
_geom_torsion_atom_site_label_1
_geom_torsion_atom_site_label_2
_geom_torsion_atom_site_label_3
_geom_torsion_atom_site_label_4
_geom_torsion
_geom_torsion_site_symmetry_1
_geom_torsion_site_symmetry_2
_geom_torsion_site_symmetry_3
_geom_torsion_site_symmetry_4
_geom_torsion_publ_flag
C9 Mn1 P1 C2 167.1(2) . . . . ?
C7 Mn1 P1 C2 -99.8(2) . . . . ?
C6 Mn1 P1 C2 -7.3(2) . . . . ?
P2 Mn1 P1 C2 75.8(2) . . . . ?
C9 Mn1 P1 C1 44.5(2) . . . . ?
C7 Mn1 P1 C1 137.7(2) . . . . ?
C6 Mn1 P1 C1 -129.8(2) . . . . ?
P2 Mn1 P1 C1 -46.74(18) . . . . ?
C9 Mn1 P1 C3 -73.6(3) . . . . ?
C7 Mn1 P1 C3 19.6(3) . . . . ?
C6 Mn1 P1 C3 112.1(3) . . . . ?
P2 Mn1 P1 C3 -164.8(2) . . . . ?
C9 Mn1 P2 O1 -113.4(2) . . . . ?
C8 Mn1 P2 O1 156.88(19) . . . . ?
C6 Mn1 P2 O1 63.5(2) . . . . ?
P1 Mn1 P2 O1 -26.66(14) . . . . ?
C9 Mn1 P2 C5 11.4(3) . . . . ?
C8 Mn1 P2 C5 -78.3(3) . . . . ?
C6 Mn1 P2 C5 -171.6(2) . . . . ?
P1 Mn1 P2 C5 98.2(3) . . . . ?
C9 Mn1 P2 C4 123.4(2) . . . . ?
C8 Mn1 P2 C4 33.7(2) . . . . ?
C6 Mn1 P2 C4 -59.7(2) . . . . ?
P1 Mn1 P2 C4 -149.85(17) . . . . ?
C8' Mn1' P1' C2' 150.7(3) . . . . ?
C9' Mn1' P1' C2' -116.8(3) . . . . ?
C6' Mn1' P1' C2' -23.6(3) . . . . ?
P2' Mn1' P1' C2' 61.3(3) . . . . ?
C8' Mn1' P1' C3' -88.9(5) . . . . ?
C9' Mn1' P1' C3' 3.6(4) . . . . ?
C6' Mn1' P1' C3' 96.9(5) . . . . ?
P2' Mn1' P1' C3' -178.3(4) . . . . ?
C8' Mn1' P1' C1' 30.7(3) . . . . ?
C9' Mn1' P1' C1' 123.2(3) . . . . ?
C6' Mn1' P1' C1' -143.5(3) . . . . ?
P2' Mn1' P1' C1' -58.7(3) . . . . ?
C8' Mn1' P2' O1' -103.1(3) . . . . ?
C7' Mn1' P2' O1' 164.4(3) . . . . ?
C6' Mn1' P2' O1' 72.8(3) . . . . ?
P1' Mn1' P2' O1' -14.8(2) . . . . ?
C8' Mn1' P2' C4' 25.2(4) . . . . ?
C7' Mn1' P2' C4' -67.3(4) . . . . ?
C6' Mn1' P2' C4' -158.9(4) . . . . ?
P1' Mn1' P2' C4' 113.5(4) . . . . ?
C8' Mn1' P2' C5' 134.2(3) . . . . ?
C7' Mn1' P2' C5' 41.7(3) . . . . ?
C6' Mn1' P2' C5' -50.0(3) . . . . ?
P1' Mn1' P2' C5' -137.5(3) . . . . ?
